data_4329804
loop_
_publ_author_name
'Goutam Mukherjee'
'Puspendra Singh'
'Chandrasekhar Ganguri'
'Sagar Sharma'
'Harkesh B. Singh'
'Nidhi Goel'
'Udai P. Singh'
'Ray J. Butcher'

_publ_contact_author_address
;
Department of Chemistry
Indian Institute of Technology Bombay
Powai, Mumbai-40076
India
;
_publ_contact_author_email chhbsia@chem.iitb.ac.in
_publ_contact_author_name 'Prof. Harkesh B. Singh'
_publ_section_title
;
 Selenadiazolopyridine: A Synthon for Supramolecular Assembly and
 Complexes with Metallophilic Interactions
;
_journal_name_full 'Inorganic Chemistry'
_journal_page_first 8128
_journal_page_last 8140
_journal_paper_doi 10.1021/ic3005272
_journal_volume 51
_journal_year 2012
_chemical_formula_moiety
;
C10 H14 Co N6 O4 Se2, 4(C5 H3 N3 Se), 2(Cl O4)
;
_chemical_formula_sum 'C30 H26 Cl2 Co N18 O12 Se6'
_chemical_formula_weight 1434.28
_chemical_name_systematic
; 
 ? 
;
_space_group_IT_number 2
_symmetry_cell_setting triclinic
_symmetry_space_group_name_Hall '-P 1'
_symmetry_space_group_name_H-M 'P -1'
_atom_sites_solution_hydrogens geom
_atom_sites_solution_primary direct
_atom_sites_solution_secondary difmap
_audit_creation_method SHELXL-97
_cell_angle_alpha 78.854(4)
_cell_angle_beta 74.315(4)
_cell_angle_gamma 81.414(3)
_cell_formula_units_Z 1
_cell_length_a 8.5454(3)
_cell_length_b 11.7953(5)
_cell_length_c 11.8973(5)
_cell_measurement_reflns_used 4690
_cell_measurement_temperature 295(2)
_cell_measurement_theta_max 34.9644
_cell_measurement_theta_min 5.1034
_cell_volume 1126.77(8)
_computing_cell_refinement
;
CrysAlisPro, Oxford Diffraction Ltd.,
Version 1.171.34.44 (release 25-10-2010 CrysAlis171 .NET)
(compiled Oct 25 2010,18:11:34)
;
_computing_data_collection
;
CrysAlisPro, Oxford Diffraction Ltd.,
Version 1.171.34.44 (release 25-10-2010 CrysAlis171 .NET)
(compiled Oct 25 2010,18:11:34)
;
_computing_data_reduction
;
CrysAlisPro, Oxford Diffraction Ltd.,
Version 1.171.34.44 (release 25-10-2010 CrysAlis171 .NET)
(compiled Oct 25 2010,18:11:34)
;
_computing_molecular_graphics 'SHELXTL (Sheldrick, 2008)'
_computing_publication_material SHELXTL
_computing_structure_refinement 'SHELXL-97 (Sheldrick, 2008)'
_computing_structure_solution 'SHELXS-97 (Sheldrick, 2008)'
_diffrn_ambient_temperature 295(2)
_diffrn_detector_area_resol_mean 10.5081
_diffrn_measured_fraction_theta_full 0.990
_diffrn_measured_fraction_theta_max 0.922
_diffrn_measurement_device_type 'Xcalibur, Ruby, Gemini'
_diffrn_measurement_method '\w scans'
_diffrn_radiation_monochromator graphite
_diffrn_radiation_source 'Enhance (Mo) x-ray Source'
_diffrn_radiation_type MoK\a
_diffrn_radiation_wavelength 0.71073
_diffrn_reflns_av_R_equivalents 0.0342
_diffrn_reflns_av_sigmaI/netI 0.0662
_diffrn_reflns_limit_h_max 12
_diffrn_reflns_limit_h_min -13
_diffrn_reflns_limit_k_max 19
_diffrn_reflns_limit_k_min -18
_diffrn_reflns_limit_l_max 18
_diffrn_reflns_limit_l_min -19
_diffrn_reflns_number 16247
_diffrn_reflns_theta_full 25.00
_diffrn_reflns_theta_max 35.04
_diffrn_reflns_theta_min 5.28
_exptl_absorpt_coefficient_mu 5.425
_exptl_absorpt_correction_T_max 1.00000
_exptl_absorpt_correction_T_min 0.49106
_exptl_absorpt_correction_type multi-scan
_exptl_absorpt_process_details
;
CrysAlisPro, Oxford Diffraction Ltd.,
Version 1.171.34.44 (release 25-10-2010 CrysAlis171 .NET)
(compiled Oct 25 2010,18:11:34)
empirical absorption correction using spherical harmonics,
 implemented in SCALE3 ABSPACK scaling algorithm.
;
_exptl_crystal_colour orange
_exptl_crystal_density_diffrn 2.114
_exptl_crystal_description prism
_exptl_crystal_F_000 693
_exptl_crystal_size_max 0.44
_exptl_crystal_size_mid 0.34
_exptl_crystal_size_min 0.18
_refine_diff_density_max 0.643
_refine_diff_density_min -0.840
_refine_diff_density_rms 0.110
_refine_ls_extinction_method none
_refine_ls_goodness_of_fit_ref 1.009
_refine_ls_hydrogen_treatment mixed
_refine_ls_matrix_type full
_refine_ls_number_parameters 363
_refine_ls_number_reflns 9176
_refine_ls_number_restraints 78
_refine_ls_restrained_S_all 1.044
_refine_ls_R_factor_all 0.1112
_refine_ls_R_factor_gt 0.0533
_refine_ls_shift/su_max 0.001
_refine_ls_shift/su_mean 0.000
_refine_ls_structure_factor_coef Fsqd
_refine_ls_weighting_details 'calc w=1/[\s^2^(Fo^2^)+(0.0479P)^2^+0.1399P] where P=(Fo^2^+2Fc^2^)/3'
_refine_ls_weighting_scheme calc
_refine_ls_wR_factor_gt 0.1023
_refine_ls_wR_factor_ref 0.1249
_reflns_number_gt 5327
_reflns_number_total 9176
_reflns_threshold_expression I>2\s(I)
_cod_data_source_file ic3005272_si_002_01.cif
_cod_data_source_block 14
_cod_database_code 4329804

loop_
_symmetry_equiv_pos_as_xyz
'x, y, z'
'-x, -y, -z'

loop_
_atom_site_label
_atom_site_type_symbol
_atom_site_fract_x
_atom_site_fract_y
_atom_site_fract_z
_atom_site_U_iso_or_equiv
_atom_site_adp_type
_atom_site_occupancy
_atom_site_symmetry_multiplicity
_atom_site_calc_flag
_atom_site_refinement_flags
_atom_site_disorder_assembly
_atom_site_disorder_group
Se1A Se 0.47367(4) 0.89350(3) 0.79174(3) 0.03548(10) Uani 1 1 d . . .
Se1B Se 0.31532(6) 0.58599(4) 0.94087(4) 0.05279(13) Uani 1 1 d . . .
Se1C Se 0.51918(5) 0.78881(4) 0.10348(3) 0.04750(12) Uani 1 1 d . . .
Co Co 0.5000 1.0000 0.5000 0.03125(14) Uani 1 2 d SD . .
Cl1 Cl 1.08386(13) 0.31933(9) 0.80934(10) 0.0557(3) Uani 1 1 d D . .
O1A O 1.2496(4) 0.3118(7) 0.7569(5) 0.100(3) Uani 0.573(9) 1 d PDU A 1
O2A O 1.0023(8) 0.2897(8) 0.7352(5) 0.165(5) Uani 0.573(9) 1 d PDU A 1
O3A O 1.0546(8) 0.2440(6) 0.9154(5) 0.138(4) Uani 0.573(9) 1 d PDU A 1
O4A O 1.0290(10) 0.4315(4) 0.8296(8) 0.155(5) Uani 0.573(9) 1 d PDU A 1
O1B O 1.1371(13) 0.2024(3) 0.8154(10) 0.124(5) Uani 0.427(9) 1 d PDU A 2
O2B O 1.2119(9) 0.3834(8) 0.7468(9) 0.150(6) Uani 0.427(9) 1 d PDU A 2
O3B O 1.0288(14) 0.3463(9) 0.9223(4) 0.160(6) Uani 0.427(9) 1 d PDU A 2
O4B O 0.9585(10) 0.3454(9) 0.7529(10) 0.199(8) Uani 0.427(9) 1 d PDU A 2
O1W O 0.3445(4) 1.0935(2) 0.6277(2) 0.0485(7) Uani 1 1 d D . .
H1W1 H 0.270(3) 1.131(3) 0.601(3) 0.073 Uiso 1 1 d D . .
H1W2 H 0.390(3) 1.140(3) 0.645(3) 0.073 Uiso 1 1 d D . .
O2W O 0.3117(3) 0.8979(2) 0.5238(2) 0.0385(5) Uani 1 1 d D . .
H2W1 H 0.279(4) 0.901(3) 0.466(2) 0.058 Uiso 1 1 d D . .
H2W2 H 0.339(4) 0.8294(15) 0.545(3) 0.058 Uiso 1 1 d D . .
N1A N 0.5843(3) 0.8905(2) 0.6401(2) 0.0329(6) Uani 1 1 d . . .
N2A N 0.6218(4) 0.7919(3) 0.8472(2) 0.0396(7) Uani 1 1 d . . .
N3A N 0.8282(4) 0.7996(3) 0.5369(3) 0.0419(7) Uani 1 1 d . . .
N1B N 0.2778(4) 0.6593(3) 0.8042(3) 0.0471(8) Uani 1 1 d . . .
N2B N 0.5039(4) 0.5100(3) 0.8747(3) 0.0518(8) Uani 1 1 d . . .
N3B N 0.4139(4) 0.6674(3) 0.6029(3) 0.0441(7) Uani 1 1 d . . .
N1C N 0.4106(4) 0.8162(3) 0.2476(2) 0.0442(7) Uani 1 1 d . . .
N2C N 0.3767(4) 0.8807(3) 0.0331(3) 0.0437(7) Uani 1 1 d . . .
N3C N 0.1724(4) 0.9277(3) 0.3311(3) 0.0426(7) Uani 1 1 d . . .
C1A C 0.7182(4) 0.8179(3) 0.6406(3) 0.0326(7) Uani 1 1 d . . .
C2A C 0.9590(5) 0.7287(4) 0.5488(4) 0.0503(10) Uani 1 1 d . . .
H2AA H 1.0381 0.7159 0.4802 0.060 Uiso 1 1 calc R . .
C3A C 0.9886(5) 0.6705(4) 0.6580(4) 0.0550(10) Uani 1 1 d . . .
H3AA H 1.0837 0.6206 0.6583 0.066 Uiso 1 1 calc R . .
C4A C 0.8824(5) 0.6858(4) 0.7608(4) 0.0506(10) Uani 1 1 d . . .
H4AA H 0.9012 0.6474 0.8327 0.061 Uiso 1 1 calc R . .
C5A C 0.7395(4) 0.7635(3) 0.7553(3) 0.0377(7) Uani 1 1 d . . .
C1B C 0.4025(5) 0.6242(3) 0.7198(3) 0.0391(8) Uani 1 1 d . . .
C2B C 0.5416(6) 0.6274(4) 0.5276(4) 0.0506(10) Uani 1 1 d . . .
H2BA H 0.5513 0.6557 0.4477 0.061 Uiso 1 1 calc R . .
C3B C 0.6659(6) 0.5443(4) 0.5582(4) 0.0556(11) Uani 1 1 d . . .
H3BA H 0.7520 0.5191 0.4987 0.067 Uiso 1 1 calc R . .
C4B C 0.6625(5) 0.5004(4) 0.6725(4) 0.0542(10) Uani 1 1 d . . .
H4BA H 0.7454 0.4468 0.6935 0.065 Uiso 1 1 calc R . .
C5B C 0.5263(5) 0.5404(3) 0.7584(4) 0.0423(8) Uani 1 1 d . . .
C1C C 0.2801(4) 0.8887(3) 0.2348(3) 0.0353(7) Uani 1 1 d . . .
C2C C 0.0499(5) 1.0008(4) 0.3089(4) 0.0489(9) Uani 1 1 d . . .
H2CA H -0.0267 1.0266 0.3732 0.059 Uiso 1 1 calc R . .
C3C C 0.0236(5) 1.0444(4) 0.1942(4) 0.0522(10) Uani 1 1 d . . .
H3CA H -0.0659 1.0979 0.1858 0.063 Uiso 1 1 calc R . .
C4C C 0.1283(5) 1.0083(3) 0.0984(4) 0.0469(9) Uani 1 1 d . . .
H4CA H 0.1141 1.0366 0.0229 0.056 Uiso 1 1 calc R . .
C5C C 0.2616(4) 0.9252(3) 0.1165(3) 0.0379(8) Uani 1 1 d . . .

loop_
_atom_site_aniso_label
_atom_site_aniso_U_11
_atom_site_aniso_U_22
_atom_site_aniso_U_33
_atom_site_aniso_U_23
_atom_site_aniso_U_13
_atom_site_aniso_U_12
Se1A 0.03714(19) 0.0445(2) 0.02372(15) 0.00009(14) -0.00972(13) -0.00407(14)
Se1B 0.0574(3) 0.0578(3) 0.0399(2) 0.00606(19) -0.01606(19) -0.00648(19)
Se1C 0.0576(3) 0.0521(2) 0.03022(18) -0.00769(17) -0.01415(16) 0.00972(18)
Co 0.0350(3) 0.0370(3) 0.0198(3) -0.0017(2) -0.0083(2) 0.0014(3)
Cl1 0.0507(6) 0.0542(6) 0.0589(6) -0.0107(5) -0.0146(5) 0.0092(5)
O1A 0.051(4) 0.164(7) 0.065(4) -0.003(4) -0.013(3) 0.021(4)
O2A 0.156(8) 0.216(9) 0.174(8) -0.064(7) -0.110(6) -0.002(7)
O3A 0.143(7) 0.130(7) 0.103(6) 0.062(5) -0.026(5) -0.007(6)
O4A 0.187(8) 0.070(5) 0.176(8) -0.040(5) 0.007(6) 0.014(5)
O1B 0.165(9) 0.081(6) 0.118(8) -0.037(6) -0.022(7) 0.012(6)
O2B 0.133(9) 0.136(9) 0.160(10) 0.026(7) -0.017(7) -0.046(7)
O3B 0.167(9) 0.176(10) 0.117(8) -0.071(8) 0.017(7) 0.014(8)
O4B 0.157(10) 0.228(12) 0.223(12) 0.000(8) -0.131(9) 0.052(8)
O1W 0.0558(17) 0.0511(16) 0.0338(13) -0.0108(12) -0.0073(12) 0.0078(13)
O2W 0.0427(14) 0.0415(13) 0.0307(12) 0.0007(11) -0.0151(10) 0.0003(11)
N1A 0.0326(14) 0.0409(15) 0.0236(12) -0.0013(11) -0.0087(11) -0.0005(11)
N2A 0.0439(17) 0.0468(17) 0.0287(13) 0.0024(13) -0.0163(13) -0.0043(13)
N3A 0.0364(16) 0.0475(17) 0.0389(16) -0.0056(14) -0.0060(13) -0.0028(13)
N1B 0.0459(18) 0.0527(19) 0.0431(17) 0.0021(15) -0.0206(15) -0.0017(15)
N2B 0.062(2) 0.0480(18) 0.0458(18) 0.0053(16) -0.0263(16) 0.0011(16)
N3B 0.0523(19) 0.0443(17) 0.0403(16) 0.0021(14) -0.0234(15) -0.0084(14)
N1C 0.061(2) 0.0446(17) 0.0250(13) -0.0037(13) -0.0135(13) 0.0040(15)
N2C 0.0492(18) 0.0548(19) 0.0292(14) -0.0010(14) -0.0166(13) -0.0063(15)
N3C 0.0424(17) 0.0491(18) 0.0367(15) -0.0083(14) -0.0086(13) -0.0066(14)
C1A 0.0312(16) 0.0357(17) 0.0320(15) -0.0014(14) -0.0114(13) -0.0060(13)
C2A 0.040(2) 0.050(2) 0.054(2) -0.0051(19) -0.0049(18) -0.0017(17)
C3A 0.040(2) 0.059(3) 0.069(3) -0.011(2) -0.024(2) 0.0072(18)
C4A 0.052(2) 0.051(2) 0.051(2) 0.0017(19) -0.030(2) 0.0022(18)
C5A 0.0396(19) 0.0383(18) 0.0378(17) 0.0031(15) -0.0193(15) -0.0063(14)
C1B 0.044(2) 0.0364(18) 0.0416(18) -0.0004(15) -0.0207(16) -0.0068(15)
C2B 0.068(3) 0.047(2) 0.041(2) -0.0063(18) -0.016(2) -0.015(2)
C3B 0.054(3) 0.056(3) 0.058(3) -0.018(2) -0.011(2) -0.005(2)
C4B 0.056(3) 0.042(2) 0.068(3) -0.008(2) -0.026(2) 0.0031(18)
C5B 0.047(2) 0.0344(18) 0.051(2) -0.0003(16) -0.0260(18) -0.0042(15)
C1C 0.0401(19) 0.0376(18) 0.0302(15) -0.0023(14) -0.0122(14) -0.0076(14)
C2C 0.037(2) 0.061(3) 0.050(2) -0.016(2) -0.0077(17) -0.0048(18)
C3C 0.038(2) 0.056(2) 0.068(3) -0.009(2) -0.025(2) 0.0013(17)
C4C 0.045(2) 0.056(2) 0.045(2) 0.0016(18) -0.0249(18) -0.0079(18)
C5C 0.0407(19) 0.0435(19) 0.0329(16) -0.0008(15) -0.0156(15) -0.0100(15)

loop_
_atom_type_symbol
_atom_type_description
_atom_type_scat_dispersion_real
_atom_type_scat_dispersion_imag
_atom_type_scat_source
C C 0.0033 0.0016 'International Tables Vol C Tables 4.2.6.8 and 6.1.1.4'
H H 0.0000 0.0000 'International Tables Vol C Tables 4.2.6.8 and 6.1.1.4'
N N 0.0061 0.0033 'International Tables Vol C Tables 4.2.6.8 and 6.1.1.4'
O O 0.0106 0.0060 'International Tables Vol C Tables 4.2.6.8 and 6.1.1.4'
Cl Cl 0.1484 0.1585 'International Tables Vol C Tables 4.2.6.8 and 6.1.1.4'
Co Co 0.3494 0.9721 'International Tables Vol C Tables 4.2.6.8 and 6.1.1.4'
Se Se -0.0929 2.2259 'International Tables Vol C Tables 4.2.6.8 and 6.1.1.4'

loop_
_geom_angle_atom_site_label_1
_geom_angle_atom_site_label_2
_geom_angle_atom_site_label_3
_geom_angle
_geom_angle_site_symmetry_1
_geom_angle_site_symmetry_3
N2A Se1A N1A 92.90(13) . .
N1B Se1B N2B 94.55(15) . .
N2C Se1C N1C 93.86(14) . .
O2W Co O2W 180.0 2_676 .
O2W Co O1W 92.09(11) 2_676 .
O2W Co O1W 87.92(11) . .
O2W Co O1W 87.91(11) 2_676 2_676
O2W Co O1W 92.08(11) . 2_676
O1W Co O1W 180.0 . 2_676
O2W Co N1A 88.97(10) 2_676 .
O2W Co N1A 91.03(10) . .
O1W Co N1A 87.44(10) . .
O1W Co N1A 92.56(11) 2_676 .
O2W Co N1A 91.03(10) 2_676 2_676
O2W Co N1A 88.97(10) . 2_676
O1W Co N1A 92.56(11) . 2_676
O1W Co N1A 87.44(11) 2_676 2_676
N1A Co N1A 180.000(1) . 2_676
O4B Cl1 O4A 78.7(5) . .
O4B Cl1 O1B 109.59(9) . .
O4A Cl1 O1B 167.3(4) . .
O4B Cl1 O3A 116.5(6) . .
O4A Cl1 O3A 109.51(9) . .
O1B Cl1 O3A 58.5(4) . .
O4B Cl1 O1A 127.1(6) . .
O4A Cl1 O1A 109.55(9) . .
O1B Cl1 O1A 73.6(4) . .
O3A Cl1 O1A 109.49(9) . .
O4B Cl1 O3B 109.57(9) . .
O4A Cl1 O3B 58.1(4) . .
O1B Cl1 O3B 109.43(9) . .
O3A Cl1 O3B 51.9(4) . .
O1A Cl1 O3B 119.1(6) . .
O4B Cl1 O2A 31.2(5) . .
O4A Cl1 O2A 109.49(9) . .
O1B Cl1 O2A 80.1(5) . .
O3A Cl1 O2A 109.41(9) . .
O1A Cl1 O2A 109.38(9) . .
O3B Cl1 O2A 131.4(6) . .
O4B Cl1 O2B 109.51(9) . .
O4A Cl1 O2B 75.4(4) . .
O1B Cl1 O2B 109.38(9) . .
O3A Cl1 O2B 133.8(6) . .
O1A Cl1 O2B 36.1(4) . .
O3B Cl1 O2B 109.34(9) . .
O2A Cl1 O2B 111.7(6) . .
Co O1W H1W1 109.4(18) . .
Co O1W H1W2 112.8(19) . .
H1W1 O1W H1W2 106(3) . .
Co O2W H2W1 114.6(19) . .
Co O2W H2W2 111.5(18) . .
H2W1 O2W H2W2 107(2) . .
C1A N1A Se1A 107.5(2) . .
C1A N1A Co 131.6(2) . .
Se1A N1A Co 120.72(14) . .
C5A N2A Se1A 107.9(2) . .
C2A N3A C1A 115.0(3) . .
C1B N1B Se1B 106.5(2) . .
C5B N2B Se1B 106.6(3) . .
C2B N3B C1B 116.4(3) . .
C1C N1C Se1C 106.6(2) . .
C5C N2C Se1C 107.3(2) . .
C2C N3C C1C 115.7(3) . .
N1A C1A N3A 120.6(3) . .
N1A C1A C5A 115.8(3) . .
N3A C1A C5A 123.6(3) . .
N3A C2A C3A 125.0(4) . .
N3A C2A H2AA 117.5 . .
C3A C2A H2AA 117.5 . .
C4A C3A C2A 121.3(4) . .
C4A C3A H3AA 119.4 . .
C2A C3A H3AA 119.4 . .
C3A C4A C5A 117.0(4) . .
C3A C4A H4AA 121.5 . .
C5A C4A H4AA 121.5 . .
N2A C5A C4A 126.0(3) . .
N2A C5A C1A 115.9(3) . .
C4A C5A C1A 118.1(3) . .
N1B C1B N3B 121.5(3) . .
N1B C1B C5B 116.4(3) . .
N3B C1B C5B 122.1(4) . .
N3B C2B C3B 124.8(4) . .
N3B C2B H2BA 117.6 . .
C3B C2B H2BA 117.6 . .
C4B C3B C2B 121.2(4) . .
C4B C3B H3BA 119.4 . .
C2B C3B H3BA 119.4 . .
C3B C4B C5B 116.5(4) . .
C3B C4B H4BA 121.8 . .
C5B C4B H4BA 121.8 . .
N2B C5B C4B 125.2(4) . .
N2B C5B C1B 115.8(4) . .
C4B C5B C1B 118.9(4) . .
N1C C1C N3C 120.5(3) . .
N1C C1C C5C 116.7(3) . .
N3C C1C C5C 122.9(3) . .
N3C C2C C3C 125.4(4) . .
N3C C2C H2CA 117.3 . .
C3C C2C H2CA 117.3 . .
C4C C3C C2C 119.9(4) . .
C4C C3C H3CA 120.0 . .
C2C C3C H3CA 120.0 . .
C3C C4C C5C 117.7(4) . .
C3C C4C H4CA 121.1 . .
C5C C4C H4CA 121.1 . .
N2C C5C C4C 126.1(3) . .
N2C C5C C1C 115.6(3) . .
C4C C5C C1C 118.3(3) . .

loop_
_geom_bond_atom_site_label_1
_geom_bond_atom_site_label_2
_geom_bond_distance
_geom_bond_site_symmetry_2
Se1A N2A 1.780(3) .
Se1A N1A 1.800(3) .
Se1B N1B 1.775(3) .
Se1B N2B 1.782(4) .
Se1C N2C 1.779(3) .
Se1C N1C 1.780(3) .
Co O2W 2.079(3) 2_676
Co O2W 2.079(3) .
Co O1W 2.099(2) .
Co O1W 2.099(2) 2_676
Co N1A 2.123(3) .
Co N1A 2.123(3) 2_676
Cl1 O4B 1.380(3) .
Cl1 O4A 1.380(3) .
Cl1 O1B 1.381(3) .
Cl1 O3A 1.381(3) .
Cl1 O1A 1.381(3) .
Cl1 O3B 1.381(3) .
Cl1 O2A 1.382(3) .
Cl1 O2B 1.382(3) .
O1W H1W1 0.826(18) .
O1W H1W2 0.805(18) .
O2W H2W1 0.799(17) .
O2W H2W2 0.817(17) .
N1A C1A 1.323(4) .
N2A C5A 1.329(5) .
N3A C2A 1.315(5) .
N3A C1A 1.367(4) .
N1B C1B 1.329(5) .
N2B C5B 1.329(5) .
N3B C2B 1.303(5) .
N3B C1B 1.368(5) .
N1C C1C 1.325(5) .
N2C C5C 1.322(5) .
N3C C2C 1.304(5) .
N3C C1C 1.371(4) .
C1A C5A 1.438(5) .
C2A C3A 1.416(6) .
C2A H2AA 0.9300 .
C3A C4A 1.338(6) .
C3A H3AA 0.9300 .
C4A C5A 1.421(5) .
C4A H4AA 0.9300 .
C1B C5B 1.442(5) .
C2B C3B 1.408(6) .
C2B H2BA 0.9300 .
C3B C4B 1.353(6) .
C3B H3BA 0.9300 .
C4B C5B 1.414(6) .
C4B H4BA 0.9300 .
C1C C5C 1.435(5) .
C2C C3C 1.428(6) .
C2C H2CA 0.9300 .
C3C C4C 1.343(6) .
C3C H3CA 0.9300 .
C4C C5C 1.422(5) .
C4C H4CA 0.9300 .

loop_
_geom_hbond_atom_site_label_D
_geom_hbond_atom_site_label_H
_geom_hbond_atom_site_label_A
_geom_hbond_distance_DH
_geom_hbond_distance_HA
_geom_hbond_distance_DA
_geom_hbond_angle_DHA
_geom_hbond_site_symmetry_A
O1W H1W1 N3A 0.826(18) 2.02(3) 2.767(4) 151(3) 2_676
O1W H1W2 N1C 0.805(18) 2.55(3) 3.267(5) 150(4) 2_676
O1W H1W2 O1A 0.805(18) 2.60(2) 3.145(8) 126(2) 1_465
O2W H2W1 N3C 0.799(17) 2.006(17) 2.799(4) 172(4) .
O2W H2W2 N3B 0.817(17) 1.974(18) 2.790(4) 176(3) .
C4A H4AA O4A 0.93 2.62 3.118(7) 114.1 .
C2B H2BA O1A 0.93 2.56 3.367(7) 145.1 2_766
C4B H4BA O4B 0.93 2.23 3.148(7) 169.7 .
C4C H4CA O3A 0.93 2.58 3.278(6) 132.4 1_464
C2C H2CA O2W 0.93 2.53 3.380(5) 152.6 2_576

loop_
_geom_torsion_atom_site_label_1
_geom_torsion_atom_site_label_2
_geom_torsion_atom_site_label_3
_geom_torsion_atom_site_label_4
_geom_torsion
_geom_torsion_site_symmetry_1
N2A Se1A N1A C1A -0.2(2) .
N2A Se1A N1A Co -176.61(17) .
O2W Co N1A C1A -69.0(3) 2_676
O2W Co N1A C1A 111.0(3) .
O1W Co N1A C1A -161.1(3) .
O1W Co N1A C1A 18.9(3) 2_676
N1A Co N1A C1A 72(22) 2_676
O2W Co N1A Se1A 106.46(17) 2_676
O2W Co N1A Se1A -73.54(17) .
O1W Co N1A Se1A 14.32(17) .
O1W Co N1A Se1A -165.68(17) 2_676
N1A Co N1A Se1A -113(22) 2_676
N1A Se1A N2A C5A 0.4(3) .
N2B Se1B N1B C1B 0.2(3) .
N1B Se1B N2B C5B -1.2(3) .
N2C Se1C N1C C1C 0.3(3) .
N1C Se1C N2C C5C 0.2(3) .
Se1A N1A C1A N3A -178.8(3) .
Co N1A C1A N3A -3.0(5) .
Se1A N1A C1A C5A -0.1(4) .
Co N1A C1A C5A 175.8(2) .
C2A N3A C1A N1A 177.8(3) .
C2A N3A C1A C5A -0.9(5) .
C1A N3A C2A C3A 1.8(6) .
N3A C2A C3A C4A -1.2(7) .
C2A C3A C4A C5A -0.3(6) .
Se1A N2A C5A C4A 179.1(3) .
Se1A N2A C5A C1A -0.6(4) .
C3A C4A C5A N2A -178.6(4) .
C3A C4A C5A C1A 1.1(5) .
N1A C1A C5A N2A 0.5(5) .
N3A C1A C5A N2A 179.2(3) .
N1A C1A C5A C4A -179.2(3) .
N3A C1A C5A C4A -0.5(5) .
Se1B N1B C1B N3B -177.9(3) .
Se1B N1B C1B C5B 0.8(4) .
C2B N3B C1B N1B 179.7(3) .
C2B N3B C1B C5B 1.1(5) .
C1B N3B C2B C3B 0.0(6) .
N3B C2B C3B C4B -1.3(7) .
C2B C3B C4B C5B 1.4(6) .
Se1B N2B C5B C4B 179.4(3) .
Se1B N2B C5B C1B 1.8(4) .
C3B C4B C5B N2B -177.9(4) .
C3B C4B C5B C1B -0.4(6) .
N1B C1B C5B N2B -1.8(5) .
N3B C1B C5B N2B 176.9(3) .
N1B C1B C5B C4B -179.6(3) .
N3B C1B C5B C4B -0.9(5) .
Se1C N1C C1C N3C -179.1(3) .
Se1C N1C C1C C5C -0.7(4) .
C2C N3C C1C N1C 178.5(3) .
C2C N3C C1C C5C 0.2(5) .
C1C N3C C2C C3C -2.0(6) .
N3C C2C C3C C4C 1.4(7) .
C2C C3C C4C C5C 1.0(6) .
Se1C N2C C5C C4C 176.3(3) .
Se1C N2C C5C C1C -0.7(4) .
C3C C4C C5C N2C -179.5(4) .
C3C C4C C5C C1C -2.5(5) .
N1C C1C C5C N2C 1.0(5) .
N3C C1C C5C N2C 179.3(3) .
N1C C1C C5C C4C -176.3(3) .
N3C C1C C5C C4C 2.0(5) .
